data_7236227
loop_
_publ_author_name
'Zhang, Han'
'Xu, Yuling'
'Wu, Huilu'
'Aderinto, Stephen Opeyemi'
'Fan, Xuyang'

_publ_section_title
;
 Mono-, bi- and multi-nuclear silver complexes constructed from
 bis(benzimidazole)-2-oxapropane ligands and methacrylate: syntheses,
 crystal structures, DNA-binding properties and antioxidant activities
;
_journal_issue 87
_journal_name_full 'RSC Advances'
_journal_page_first 83697
_journal_paper_doi 10.1039/C6RA09733B
_journal_volume 6
_journal_year 2016
_chemical_formula_sum 'C52 H60 Ag2 N10 O6'
_chemical_formula_weight 1136.84
_space_group_IT_number 14
_space_group_name_Hall '-P 2yn'
_space_group_name_H-M_alt 'P 1 21/n 1'
_symmetry_cell_setting monoclinic
_symmetry_space_group_name_H-M 'P 1 21/n 1'
_atom_sites_solution_hydrogens geom
_atom_sites_solution_primary direct
_atom_sites_solution_secondary difmap
_audit_creation_method SHELXL-97
_audit_update_record
;
2014-07-07 deposited with the CCDC.
2016-08-01 downloaded from the CCDC.
;
_cell_angle_alpha 90.00
_cell_angle_beta 92.210(3)
_cell_angle_gamma 90.00
_cell_formula_units_Z 2
_cell_length_a 11.555(4)
_cell_length_b 10.932(4)
_cell_length_c 20.204(7)
_cell_measurement_temperature 296(2)
_cell_volume 2550.3(16)
_computing_cell_refinement 'Bruker SMART'
_computing_data_collection 'Bruker SMART APEX II'
_computing_data_reduction 'Bruker SAINT'
_computing_structure_refinement 'SHELXL-97 (Sheldrick, 1997)'
_computing_structure_solution 'SHELXS-97 (Sheldrick, 1990)'
_diffrn_ambient_temperature 296(2)
_diffrn_measured_fraction_theta_full 0.995
_diffrn_measured_fraction_theta_max 0.995
_diffrn_measurement_device_type 'Bruker APEX II area detector'
_diffrn_measurement_method '\w scans'
_diffrn_radiation_monochromator graphite
_diffrn_radiation_source 'fine-focus sealed tube'
_diffrn_radiation_type MoK\a
_diffrn_radiation_wavelength 0.71073
_diffrn_reflns_av_R_equivalents 0.0260
_diffrn_reflns_av_sigmaI/netI 0.0238
_diffrn_reflns_limit_h_max 13
_diffrn_reflns_limit_h_min -13
_diffrn_reflns_limit_k_max 13
_diffrn_reflns_limit_k_min -11
_diffrn_reflns_limit_l_max 24
_diffrn_reflns_limit_l_min -24
_diffrn_reflns_number 16884
_diffrn_reflns_theta_full 25.50
_diffrn_reflns_theta_max 25.50
_diffrn_reflns_theta_min 2.00
_exptl_absorpt_coefficient_mu 0.827
_exptl_absorpt_correction_T_max 0.780
_exptl_absorpt_correction_T_min 0.726
_exptl_absorpt_correction_type multi-scan
_exptl_absorpt_process_details SADABS
_exptl_crystal_density_diffrn 1.481
_exptl_crystal_density_method 'not measured'
_exptl_crystal_description block
_exptl_crystal_F_000 1168
_exptl_crystal_size_max 0.40
_exptl_crystal_size_mid 0.38
_exptl_crystal_size_min 0.30
_refine_diff_density_max 0.514
_refine_diff_density_min -0.436
_refine_diff_density_rms 0.106
_refine_ls_extinction_method none
_refine_ls_goodness_of_fit_ref 1.071
_refine_ls_hydrogen_treatment constr
_refine_ls_matrix_type full
_refine_ls_number_parameters 320
_refine_ls_number_reflns 4715
_refine_ls_number_restraints 1
_refine_ls_restrained_S_all 1.077
_refine_ls_R_factor_all 0.0316
_refine_ls_R_factor_gt 0.0280
_refine_ls_shift/su_max 0.001
_refine_ls_shift/su_mean 0.000
_refine_ls_structure_factor_coef Fsqd
_refine_ls_weighting_details 'calc w=1/[\s^2^(Fo^2^)+(0.0402P)^2^+1.2979P] where P=(Fo^2^+2Fc^2^)/3'
_refine_ls_weighting_scheme calc
_refine_ls_wR_factor_gt 0.0775
_refine_ls_wR_factor_ref 0.0799
_reflns_number_gt 4290
_reflns_number_total 4715
_reflns_threshold_expression >2sigma(I)
_cod_data_source_file c6ra09733b1.cif
_cod_data_source_block 1
_cod_depositor_comments
;
The following automatic conversions were performed:

data item '_exptl_absorpt_correction_type' value 'Multi-scan' was
changed to 'multi-scan' in accordance with the
/home/saulius/struct/COD-crude-data/automatic-downloads/DataCite-retrospective/RSC/depositions/lib/dictionaries/cif_core.dic
dictionary named 'cif_core.dic' version 2.4.2 last updated on
2011-04-26.

data item '_symmetry_cell_setting' value 'Monoclinic' was changed to
'monoclinic' in accordance with the
/home/saulius/struct/COD-crude-data/automatic-downloads/DataCite-retrospective/RSC/depositions/lib/dictionaries/cif_core.dic
dictionary named 'cif_core.dic' version 2.4.2 last updated on
2011-04-26.

Automatic conversion script
Id: cif_fix_values 6909 2019-04-08 15:41:33Z antanas 
;
_cod_original_cell_volume 2550.1(14)
_cod_original_sg_symbol_H-M P2(1)/n
_cod_database_code 7236227

loop_
_symmetry_equiv_pos_as_xyz
'x, y, z'
'-x+1/2, y+1/2, -z+1/2'
'-x, -y, -z'
'x-1/2, -y-1/2, z-1/2'

loop_
_atom_site_label
_atom_site_type_symbol
_atom_site_fract_x
_atom_site_fract_y
_atom_site_fract_z
_atom_site_U_iso_or_equiv
_atom_site_adp_type
_atom_site_occupancy
_atom_site_symmetry_multiplicity
_atom_site_calc_flag
_atom_site_refinement_flags
Ag1 Ag 0.598291(15) 0.854503(18) 0.036049(9) 0.04731(9) Uani 1 1 d U
C12 C 0.41204(18) 0.64209(19) 0.00392(11) 0.0355(5) Uani 1 1 d .
N1 N 0.92024(15) 1.06254(17) 0.06730(9) 0.0354(4) Uani 1 1 d .
C2 C 0.80466(18) 1.0460(2) 0.05446(10) 0.0353(5) Uani 1 1 d .
C5 C 0.96202(18) 0.9542(2) 0.09375(10) 0.0352(5) Uani 1 1 d .
O2 O 0.54963(17) 0.96098(19) -0.07054(9) 0.0586(5) Uani 1 1 d U
C10 C 0.86687(19) 0.8753(2) 0.09518(10) 0.0358(5) Uani 1 1 d .
N2 N 0.76874(15) 0.93607(17) 0.07047(9) 0.0369(4) Uani 1 1 d .
N4 N 0.48489(15) 0.69202(17) 0.04836(9) 0.0372(4) Uani 1 1 d .
N3 N 0.36073(15) 0.53968(17) 0.02716(10) 0.0386(4) Uani 1 1 d .
C20 C 0.4810(2) 0.6175(2) 0.10399(12) 0.0409(5) Uani 1 1 d .
O3 O 0.7005(2) 0.8426(2) -0.08419(11) 0.0697(6) Uani 1 1 d .
C15 C 0.4033(2) 0.5221(2) 0.09132(12) 0.0413(5) Uani 1 1 d .
C7 C 1.0862(2) 0.7986(3) 0.13482(12) 0.0507(6) Uani 1 1 d .
H7 H 1.1595 0.7704 0.1479 0.061 Uiso 1 1 calc R
C6 C 1.0731(2) 0.9174(2) 0.11366(11) 0.0442(5) Uani 1 1 d .
H6 H 1.1357 0.9708 0.1127 0.053 Uiso 1 1 calc R
C21 C 0.6298(2) 0.9212(2) -0.10424(12) 0.0444(5) Uani 1 1 d .
C3 C 0.9887(2) 1.1744(2) 0.06007(12) 0.0443(5) Uani 1 1 d .
H3A H 0.9520 1.2255 0.0261 0.053 Uiso 1 1 calc R
H3B H 1.0652 1.1528 0.0456 0.053 Uiso 1 1 calc R
C8 C 0.9920(2) 0.7194(3) 0.13707(13) 0.0530(6) Uani 1 1 d .
H8 H 1.0039 0.6398 0.1521 0.064 Uiso 1 1 calc R
C9 C 0.8815(2) 0.7559(2) 0.11754(12) 0.0459(6) Uani 1 1 d .
H9 H 0.8190 0.7024 0.1193 0.055 Uiso 1 1 calc R
C19 C 0.5410(3) 0.6253(3) 0.16513(13) 0.0542(6) Uani 1 1 d .
H19 H 0.5935 0.6880 0.1745 0.065 Uiso 1 1 calc R
C22 C 0.6439(2) 0.9715(3) -0.17316(13) 0.0531(6) Uani 1 1 d .
C16 C 0.3820(3) 0.4314(3) 0.13791(15) 0.0563(7) Uani 1 1 d .
H16 H 0.3302 0.3679 0.1290 0.068 Uiso 1 1 calc R
C17 C 0.4415(3) 0.4412(3) 0.19735(15) 0.0660(8) Uani 1 1 d .
H17 H 0.4300 0.3824 0.2297 0.079 Uiso 1 1 calc R
C24 C 0.6019(4) 1.0870(4) -0.1876(2) 0.0964(13) Uani 1 1 d .
H24A H 0.6104 1.1201 -0.2295 0.116 Uiso 1 1 calc R
H24B H 0.5651 1.1317 -0.1554 0.116 Uiso 1 1 calc R
C18 C 0.5187(3) 0.5359(3) 0.21111(14) 0.0676(8) Uani 1 1 d .
H18 H 0.5565 0.5392 0.2525 0.081 Uiso 1 1 calc R
C23 C 0.7006(3) 0.8987(4) -0.21957(16) 0.0787(10) Uani 1 1 d .
H23A H 0.7074 0.9437 -0.2600 0.118 Uiso 1 1 calc R
H23B H 0.6566 0.8256 -0.2282 0.118 Uiso 1 1 calc R
H23C H 0.7764 0.8774 -0.2021 0.118 Uiso 1 1 calc R
O1 O 0.72392(13) 1.24391(15) 0.06680(8) 0.0407(4) Uani 1 1 d .
C11 C 0.3851(2) 0.6946(2) -0.06308(12) 0.0411(5) Uani 1 1 d .
H11A H 0.4457 0.7517 -0.0740 0.049 Uiso 1 1 calc R
H11B H 0.3845 0.6293 -0.0956 0.049 Uiso 1 1 calc R
C1 C 0.7267(2) 1.1405(2) 0.02384(12) 0.0415(5) Uani 1 1 d .
H1A H 0.7549 1.1648 -0.0188 0.050 Uiso 1 1 calc R
H1B H 0.6493 1.1075 0.0170 0.050 Uiso 1 1 calc R
C13 C 0.2730(2) 0.4635(2) -0.00677(15) 0.0504(6) Uani 1 1 d .
H13A H 0.2861 0.3786 0.0054 0.060 Uiso 1 1 calc R
H13B H 0.2809 0.4706 -0.0542 0.060 Uiso 1 1 calc R
C4 C 1.0008(3) 1.2462(3) 0.12359(14) 0.0614(7) Uani 1 1 d .
H4A H 0.9257 1.2718 0.1368 0.092 Uiso 1 1 calc R
H4B H 1.0483 1.3168 0.1169 0.092 Uiso 1 1 calc R
H4C H 1.0362 1.1957 0.1576 0.092 Uiso 1 1 calc R
C14 C 0.1524(2) 0.4990(3) 0.0101(2) 0.0757(10) Uani 1 1 d .
H14A H 0.1461 0.4987 0.0574 0.114 Uiso 1 1 calc R
H14B H 0.0983 0.4417 -0.0095 0.114 Uiso 1 1 calc R
H14C H 0.1357 0.5795 -0.0067 0.114 Uiso 1 1 calc R
C25 C 0.3382(4) 0.8872(5) 0.79034(19) 0.0999(13) Uani 1 1 d .
H25A H 0.3797 0.8218 0.7703 0.150 Uiso 1 1 calc R
H25B H 0.2645 0.8577 0.8039 0.150 Uiso 1 1 calc R
H25C H 0.3821 0.9172 0.8283 0.150 Uiso 1 1 calc R
C26 C 0.3209(4) 0.9822(6) 0.7444(3) 0.1174(17) Uani 1 1 d .
N5 N 0.3087(5) 1.0569(7) 0.7077(4) 0.235(4) Uani 1 1 d .

loop_
_atom_site_aniso_label
_atom_site_aniso_U_11
_atom_site_aniso_U_22
_atom_site_aniso_U_33
_atom_site_aniso_U_23
_atom_site_aniso_U_13
_atom_site_aniso_U_12
Ag1 0.03827(12) 0.04492(13) 0.05833(14) 0.00543(8) -0.00356(8) -0.01223(7)
C12 0.0275(10) 0.0321(12) 0.0471(12) 0.0015(9) 0.0046(9) 0.0024(8)
N1 0.0328(9) 0.0353(10) 0.0380(9) -0.0008(8) -0.0008(7) -0.0033(7)
C2 0.0309(11) 0.0375(12) 0.0373(11) -0.0036(9) -0.0011(8) -0.0003(9)
C5 0.0334(11) 0.0387(12) 0.0334(10) -0.0047(9) 0.0007(8) 0.0012(9)
O2 0.0549(11) 0.0647(12) 0.0571(10) 0.0050(8) 0.0130(8) 0.0012(9)
C10 0.0343(11) 0.0379(12) 0.0350(10) -0.0020(9) -0.0008(8) 0.0011(9)
N2 0.0312(9) 0.0363(10) 0.0428(10) -0.0013(8) -0.0019(7) -0.0012(8)
N4 0.0321(9) 0.0328(10) 0.0466(10) 0.0022(8) 0.0010(8) -0.0002(8)
N3 0.0298(9) 0.0322(10) 0.0541(11) -0.0027(8) 0.0060(8) -0.0015(7)
C20 0.0401(12) 0.0365(12) 0.0465(12) 0.0025(10) 0.0050(10) 0.0047(10)
O3 0.0696(14) 0.0765(15) 0.0629(12) 0.0076(10) 0.0020(10) 0.0147(11)
C15 0.0382(12) 0.0346(12) 0.0521(13) 0.0035(10) 0.0134(10) 0.0055(9)
C7 0.0418(13) 0.0627(17) 0.0468(13) 0.0007(12) -0.0077(10) 0.0120(12)
C6 0.0346(12) 0.0546(16) 0.0428(12) -0.0066(11) -0.0049(9) 0.0019(10)
C21 0.0433(13) 0.0446(14) 0.0453(12) -0.0052(11) -0.0004(10) -0.0139(11)
C3 0.0407(13) 0.0404(13) 0.0519(13) 0.0046(10) 0.0024(10) -0.0090(10)
C8 0.0605(16) 0.0456(15) 0.0524(14) 0.0038(12) -0.0056(12) 0.0125(12)
C9 0.0494(14) 0.0395(13) 0.0483(13) 0.0026(10) -0.0034(10) -0.0024(11)
C19 0.0553(16) 0.0574(17) 0.0496(14) 0.0022(12) -0.0031(12) 0.0027(13)
C22 0.0491(14) 0.0601(17) 0.0498(14) 0.0019(12) -0.0017(11) -0.0160(12)
C16 0.0585(16) 0.0419(15) 0.0700(18) 0.0116(13) 0.0227(13) 0.0018(12)
C17 0.078(2) 0.0616(19) 0.0597(17) 0.0219(14) 0.0218(15) 0.0113(16)
C24 0.122(4) 0.081(3) 0.087(3) 0.028(2) 0.007(2) 0.006(2)
C18 0.074(2) 0.082(2) 0.0468(15) 0.0120(15) 0.0058(13) 0.0174(17)
C23 0.079(2) 0.102(3) 0.0556(17) -0.0083(18) 0.0076(15) -0.028(2)
O1 0.0344(8) 0.0368(9) 0.0503(9) -0.0051(7) -0.0057(7) 0.0032(6)
C11 0.0381(12) 0.0417(13) 0.0437(12) -0.0012(10) 0.0031(9) 0.0042(10)
C1 0.0408(12) 0.0388(13) 0.0444(12) -0.0020(10) -0.0054(10) 0.0027(10)
C13 0.0363(12) 0.0386(14) 0.0763(17) -0.0103(12) 0.0040(11) -0.0071(10)
C4 0.0680(19) 0.0512(17) 0.0645(17) -0.0092(13) -0.0034(14) -0.0183(14)
C14 0.0361(14) 0.0577(19) 0.134(3) -0.0131(19) 0.0102(16) -0.0082(13)
C25 0.104(3) 0.126(4) 0.070(2) 0.015(2) 0.008(2) -0.002(3)
C26 0.079(3) 0.137(4) 0.136(4) 0.057(4) 0.001(3) -0.015(3)
N5 0.114(4) 0.244(8) 0.343(10) 0.199(8) -0.027(5) -0.027(4)

loop_
_atom_type_symbol
_atom_type_description
_atom_type_scat_dispersion_real
_atom_type_scat_dispersion_imag
_atom_type_scat_source
C C 0.0033 0.0016 'International Tables Vol C Tables 4.2.6.8 and 6.1.1.4'
H H 0.0000 0.0000 'International Tables Vol C Tables 4.2.6.8 and 6.1.1.4'
N N 0.0061 0.0033 'International Tables Vol C Tables 4.2.6.8 and 6.1.1.4'
O O 0.0106 0.0060 'International Tables Vol C Tables 4.2.6.8 and 6.1.1.4'
Ag Ag -0.8971 1.1015 'International Tables Vol C Tables 4.2.6.8 and 6.1.1.4'

loop_
_geom_angle_atom_site_label_1
_geom_angle_atom_site_label_2
_geom_angle_atom_site_label_3
_geom_angle
_geom_angle_site_symmetry_1
_geom_angle_site_symmetry_3
N4 Ag1 N2 142.58(7) . .
N4 Ag1 O2 110.78(7) . .
N2 Ag1 O2 104.35(7) . .
N4 C12 N3 112.3(2) . .
N4 C12 C11 124.2(2) . .
N3 C12 C11 123.5(2) . .
C2 N1 C5 106.59(18) . .
C2 N1 C3 128.33(19) . .
C5 N1 C3 124.93(19) . .
N2 C2 N1 113.00(19) . .
N2 C2 C1 123.0(2) . .
N1 C2 C1 124.0(2) . .
N1 C5 C6 131.8(2) . .
N1 C5 C10 105.89(18) . .
C6 C5 C10 122.3(2) . .
C21 O2 Ag1 99.26(16) . .
C9 C10 N2 130.7(2) . .
C9 C10 C5 120.0(2) . .
N2 C10 C5 109.21(19) . .
C2 N2 C10 105.30(18) . .
C2 N2 Ag1 124.56(15) . .
C10 N2 Ag1 127.92(15) . .
C12 N4 C20 105.47(19) . .
C12 N4 Ag1 127.90(15) . .
C20 N4 Ag1 126.54(15) . .
C12 N3 C15 107.14(19) . .
C12 N3 C13 127.7(2) . .
C15 N3 C13 125.1(2) . .
N4 C20 C15 109.3(2) . .
N4 C20 C19 130.5(2) . .
C15 C20 C19 120.2(2) . .
N3 C15 C20 105.76(19) . .
N3 C15 C16 131.8(2) . .
C20 C15 C16 122.4(2) . .
C6 C7 C8 121.4(2) . .
C7 C6 C5 116.9(2) . .
O3 C21 O2 123.7(2) . .
O3 C21 C22 117.3(2) . .
O2 C21 C22 118.9(2) . .
N1 C3 C4 112.5(2) . .
C9 C8 C7 121.8(3) . .
C8 C9 C10 117.6(2) . .
C18 C19 C20 117.0(3) . .
C24 C22 C23 123.0(3) . .
C24 C22 C21 118.5(3) . .
C23 C22 C21 118.5(3) . .
C17 C16 C15 116.3(3) . .
C16 C17 C18 122.2(3) . .
C19 C18 C17 121.9(3) . .
C1 O1 C11 112.45(17) . 3_675
O1 C11 C12 112.44(18) 3_675 .
O1 C1 C2 108.94(18) . .
N3 C13 C14 112.3(2) . .
N5 C26 C25 179.1(8) . .

loop_
_geom_bond_atom_site_label_1
_geom_bond_atom_site_label_2
_geom_bond_distance
_geom_bond_site_symmetry_2
Ag1 N4 2.2268(19) .
Ag1 N2 2.2476(19) .
Ag1 O2 2.493(2) .
C12 N4 1.325(3) .
C12 N3 1.359(3) .
C12 C11 1.492(3) .
N1 C2 1.363(3) .
N1 C5 1.379(3) .
N1 C3 1.467(3) .
C2 N2 1.316(3) .
C2 C1 1.490(3) .
C5 C6 1.390(3) .
C5 C10 1.398(3) .
O2 C21 1.249(3) .
C10 C9 1.390(3) .
C10 N2 1.390(3) .
N4 C20 1.391(3) .
N3 C15 1.382(3) .
N3 C13 1.462(3) .
C20 C15 1.393(3) .
C20 C19 1.396(4) .
O3 C21 1.243(3) .
C15 C16 1.395(3) .
C7 C6 1.375(4) .
C7 C8 1.393(4) .
C21 C22 1.512(4) .
C3 C4 1.506(4) .
C8 C9 1.381(4) .
C19 C18 1.379(4) .
C22 C24 1.380(5) .
C22 C23 1.410(5) .
C16 C17 1.365(5) .
C17 C18 1.388(5) .
O1 C1 1.426(3) .
O1 C11 1.427(3) 3_675
C11 O1 1.427(3) 3_675
C13 C14 1.498(4) .
C25 C26 1.402(6) .
C26 N5 1.107(6) .

loop_
_geom_hbond_atom_site_label_D
_geom_hbond_atom_site_label_H
_geom_hbond_atom_site_label_A
_geom_hbond_distance_DH
_geom_hbond_distance_HA
_geom_hbond_distance_DA
_geom_hbond_angle_DHA
_geom_hbond_site_symmetry_A
C16 H16 O3 0.93 2.49 3.314(4) 147.3 3_665

loop_
_geom_torsion_atom_site_label_1
_geom_torsion_atom_site_label_2
_geom_torsion_atom_site_label_3
_geom_torsion_atom_site_label_4
_geom_torsion
_geom_torsion_site_symmetry_1
_geom_torsion_site_symmetry_4
C5 N1 C2 N2 0.0(2) . .
C3 N1 C2 N2 -175.7(2) . .
C5 N1 C2 C1 -178.4(2) . .
C3 N1 C2 C1 5.9(3) . .
C2 N1 C5 C6 177.4(2) . .
C3 N1 C5 C6 -6.7(4) . .
C2 N1 C5 C10 0.4(2) . .
C3 N1 C5 C10 176.22(19) . .
N4 Ag1 O2 C21 -101.13(16) . .
N2 Ag1 O2 C21 65.75(16) . .
N1 C5 C10 C9 177.9(2) . .
C6 C5 C10 C9 0.5(3) . .
N1 C5 C10 N2 -0.6(2) . .
C6 C5 C10 N2 -178.01(19) . .
N1 C2 N2 C10 -0.4(2) . .
C1 C2 N2 C10 178.1(2) . .
N1 C2 N2 Ag1 -164.53(13) . .
C1 C2 N2 Ag1 13.9(3) . .
C9 C10 N2 C2 -177.7(2) . .
C5 C10 N2 C2 0.6(2) . .
C9 C10 N2 Ag1 -14.3(3) . .
C5 C10 N2 Ag1 164.04(14) . .
N4 Ag1 N2 C2 -174.34(15) . .
O2 Ag1 N2 C2 26.10(19) . .
N4 Ag1 N2 C10 25.2(2) . .
O2 Ag1 N2 C10 -134.40(17) . .
N3 C12 N4 C20 0.1(2) . .
C11 C12 N4 C20 177.7(2) . .
N3 C12 N4 Ag1 176.88(13) . .
C11 C12 N4 Ag1 -5.6(3) . .
N2 Ag1 N4 C12 -149.17(17) . .
O2 Ag1 N4 C12 9.6(2) . .
N2 Ag1 N4 C20 27.0(2) . .
O2 Ag1 N4 C20 -174.25(17) . .
N4 C12 N3 C15 0.1(2) . .
C11 C12 N3 C15 -177.5(2) . .
N4 C12 N3 C13 177.6(2) . .
C11 C12 N3 C13 0.0(3) . .
C12 N4 C20 C15 -0.3(2) . .
Ag1 N4 C20 C15 -177.10(14) . .
C12 N4 C20 C19 179.1(3) . .
Ag1 N4 C20 C19 2.2(4) . .
C12 N3 C15 C20 -0.3(2) . .
C13 N3 C15 C20 -177.8(2) . .
C12 N3 C15 C16 -179.0(2) . .
C13 N3 C15 C16 3.4(4) . .
N4 C20 C15 N3 0.3(2) . .
C19 C20 C15 N3 -179.1(2) . .
N4 C20 C15 C16 179.2(2) . .
C19 C20 C15 C16 -0.2(4) . .
C8 C7 C6 C5 -0.9(4) . .
N1 C5 C6 C7 -176.4(2) . .
C10 C5 C6 C7 0.3(3) . .
Ag1 O2 C21 O3 5.3(3) . .
Ag1 O2 C21 C22 -173.98(18) . .
C2 N1 C3 C4 94.2(3) . .
C5 N1 C3 C4 -80.8(3) . .
C6 C7 C8 C9 0.7(4) . .
C7 C8 C9 C10 0.1(4) . .
N2 C10 C9 C8 177.4(2) . .
C5 C10 C9 C8 -0.7(3) . .
N4 C20 C19 C18 -179.7(3) . .
C15 C20 C19 C18 -0.4(4) . .
O3 C21 C22 C24 -154.4(3) . .
O2 C21 C22 C24 25.0(4) . .
O3 C21 C22 C23 24.9(4) . .
O2 C21 C22 C23 -155.8(3) . .
N3 C15 C16 C17 178.9(2) . .
C20 C15 C16 C17 0.3(4) . .
C15 C16 C17 C18 0.2(4) . .
C20 C19 C18 C17 0.9(4) . .
C16 C17 C18 C19 -0.8(5) . .
N4 C12 C11 O1 -102.4(3) . 3_675
N3 C12 C11 O1 74.9(3) . 3_675
C11 O1 C1 C2 -148.20(19) 3_675 .
N2 C2 C1 O1 118.8(2) . .
N1 C2 C1 O1 -62.9(3) . .
C12 N3 C13 C14 -94.3(3) . .
C15 N3 C13 C14 82.7(3) . .
